data_4033195
loop_
_publ_author_name
'Jha, Vishwajeet'
'Goyal, Navneet'
'Stevens, Cheryl K.'
'Stevens, Edwin'
'Sridhar, Jayalakshmi'

_publ_section_title
;
 Synthetic Method to Form 2,2'-Bis(naphthoquinone) Compounds.
;
_journal_issue 24
_journal_name_full 'The Journal of organic chemistry'
_journal_page_first 13686
_journal_page_last 13692
_journal_paper_doi 10.1021/acs.joc.7b02501
_journal_volume 82
_journal_year 2017
_chemical_formula_moiety 'C30 H30 O6'
_chemical_formula_sum 'C30 H30 O6'
_chemical_formula_weight 486.54
_space_group_crystal_system monoclinic
_space_group_IT_number 13
_space_group_name_Hall '-P 2yc'
_space_group_name_H-M_alt 'P 1 2/c 1'
_symmetry_space_group_name_Hall '-P 2yc'
_symmetry_space_group_name_H-M 'P 1 2/c 1'
_atom_sites_solution_hydrogens difmap
_audit_creation_method SHELXL-2016/6
_cell_angle_alpha 90
_cell_angle_beta 107.388(6)
_cell_angle_gamma 90
_cell_formula_units_Z 2
_cell_length_a 18.844(3)
_cell_length_b 5.5118(9)
_cell_length_c 12.7313(16)
_cell_measurement_reflns_used 8067
_cell_measurement_temperature 296(2)
_cell_measurement_theta_max 26.424
_cell_measurement_theta_min 3.203
_cell_volume 1261.9(3)
_computing_structure_refinement 'SHELXL-2016/6 (Sheldrick, 2016)'
_diffrn_ambient_temperature 296(2)
_diffrn_measured_fraction_theta_full 0.980
_diffrn_measured_fraction_theta_max 0.972
_diffrn_measurement_device_type 'Bruker APEX II Kappa CCD Diffractometer'
_diffrn_radiation_type MoK\a
_diffrn_radiation_wavelength 0.71073
_diffrn_reflns_av_R_equivalents 0.0469
_diffrn_reflns_av_unetI/netI 0.0343
_diffrn_reflns_Laue_measured_fraction_full 0.980
_diffrn_reflns_Laue_measured_fraction_max 0.972
_diffrn_reflns_limit_h_max 23
_diffrn_reflns_limit_h_min -23
_diffrn_reflns_limit_k_max 5
_diffrn_reflns_limit_k_min -6
_diffrn_reflns_limit_l_max 15
_diffrn_reflns_limit_l_min -15
_diffrn_reflns_number 13237
_diffrn_reflns_point_group_measured_fraction_full 0.980
_diffrn_reflns_point_group_measured_fraction_max 0.972
_diffrn_reflns_theta_full 25.242
_diffrn_reflns_theta_max 26.479
_diffrn_reflns_theta_min 1.132
_exptl_absorpt_coefficient_mu 0.089
_exptl_absorpt_correction_T_max 0.8620
_exptl_absorpt_correction_T_min 0.6855
_exptl_absorpt_correction_type multi-scan
_exptl_crystal_colour 'light brown'
_exptl_crystal_density_diffrn 1.280
_exptl_crystal_description plate
_exptl_crystal_F_000 516
_exptl_crystal_size_max 0.400
_exptl_crystal_size_mid 0.350
_exptl_crystal_size_min 0.050
_refine_diff_density_max 0.287
_refine_diff_density_min -0.314
_refine_diff_density_rms 0.071
_refine_ls_extinction_method none
_refine_ls_goodness_of_fit_ref 1.064
_refine_ls_hydrogen_treatment refall
_refine_ls_matrix_type full
_refine_ls_number_parameters 223
_refine_ls_number_reflns 2529
_refine_ls_number_restraints 0
_refine_ls_restrained_S_all 1.064
_refine_ls_R_factor_all 0.0858
_refine_ls_R_factor_gt 0.0717
_refine_ls_shift/su_max 0.000
_refine_ls_shift/su_mean 0.000
_refine_ls_structure_factor_coef Fsqd
_refine_ls_weighting_details 'w=1/[\s^2^(Fo^2^)+(0.0322P)^2^+3.9729P] where P=(Fo^2^+2Fc^2^)/3'
_refine_ls_weighting_scheme calc
_refine_ls_wR_factor_gt 0.1719
_refine_ls_wR_factor_ref 0.1771
_reflns_Friedel_coverage 0.000
_reflns_number_gt 2069
_reflns_number_total 2529
_reflns_threshold_expression 'I > 2\s(I)'
_cod_data_source_file jo7b02501_si_002.cif
_cod_data_source_block jaya01
_cod_depositor_comments 'Adding full bibliography for 4033195.cif.'
_cod_database_code 4033195
_shelx_shelxl_version_number 2016/6
_shelx_space_group_comment
;
The symmetry employed for this shelxl refinement is uniquely defined
by the following loop, which should always be used as a source of
symmetry information in preference to the above space-group names.
They are only intended as comments.
;
_shelx_estimated_absorpt_t_min 0.965
_shelx_estimated_absorpt_t_max 0.996

loop_
_space_group_symop_operation_xyz
'x, y, z'
'-x, y, -z+1/2'
'-x, -y, -z'
'x, -y, z-1/2'

loop_
_atom_site_label
_atom_site_type_symbol
_atom_site_fract_x
_atom_site_fract_y
_atom_site_fract_z
_atom_site_U_iso_or_equiv
_atom_site_adp_type
_atom_site_occupancy
_atom_site_site_symmetry_order
_atom_site_calc_flag
C1 C 0.26505(15) 0.6383(6) 0.4356(2) 0.0231(6) Uani 1 1 d
H1 H 0.2222(18) 0.765(7) 0.431(3) 0.033(9) Uiso 1 1 d
C2 C 0.33068(15) 0.6532(5) 0.5215(2) 0.0207(6) Uani 1 1 d
O3 O 0.29174(12) 0.9998(5) 0.60021(18) 0.0370(6) Uani 1 1 d
C3 C 0.34092(16) 0.8525(6) 0.6033(2) 0.0240(6) Uani 1 1 d
C4 C 0.41214(16) 0.8658(5) 0.6920(2) 0.0217(6) Uani 1 1 d
H4 H 0.4180(17) 0.996(7) 0.744(3) 0.026(8) Uiso 1 1 d
C5 C 0.46503(14) 0.6992(5) 0.7039(2) 0.0182(6) Uani 1 1 d
O6 O 0.50817(11) 0.3524(4) 0.63301(15) 0.0246(5) Uani 1 1 d
C6 C 0.45635(14) 0.4981(5) 0.6225(2) 0.0185(6) Uani 1 1 d
C7 C 0.38761(15) 0.4833(5) 0.5322(2) 0.0194(6) Uani 1 1 d
O8 O 0.42972(12) 0.1256(4) 0.46065(16) 0.0271(5) Uani 1 1 d
H8 H 0.470(2) 0.164(9) 0.513(4) 0.070(15) Uiso 1 1 d
C8 C 0.37727(16) 0.2948(5) 0.4541(2) 0.0214(6) Uani 1 1 d
C9 C 0.31048(16) 0.2798(6) 0.3687(2) 0.0234(6) Uani 1 1 d
H9 H 0.3036(18) 0.145(7) 0.316(3) 0.035(9) Uiso 1 1 d
C10 C 0.25472(15) 0.4486(6) 0.3585(2) 0.0244(6) Uani 1 1 d
C11 C 0.18434(17) 0.4399(6) 0.2622(2) 0.0288(7) Uani 1 1 d
H11A H 0.1788(17) 0.276(7) 0.230(3) 0.027(8) Uiso 1 1 d
H11B H 0.1398(19) 0.449(7) 0.284(3) 0.036(9) Uiso 1 1 d
C12 C 0.18485(17) 0.6313(6) 0.1761(2) 0.0270(7) Uani 1 1 d
H12A H 0.190(2) 0.794(9) 0.215(3) 0.052(12) Uiso 1 1 d
H12B H 0.227(2) 0.620(8) 0.152(3) 0.049(11) Uiso 1 1 d
C13 C 0.11434(17) 0.6345(6) 0.0780(2) 0.0300(7) Uani 1 1 d
H13B H 0.0713(18) 0.658(6) 0.101(3) 0.026(8) Uiso 1 1 d
H13A H 0.1102(17) 0.466(7) 0.040(3) 0.025(8) Uiso 1 1 d
C14 C 0.11491(18) 0.8348(7) -0.0040(3) 0.0331(7) Uani 1 1 d
H14A H 0.1593(18) 0.818(6) -0.030(3) 0.029(9) Uiso 1 1 d
H14B H 0.124(2) 0.997(8) 0.041(3) 0.044(11) Uiso 1 1 d
C15 C 0.0451(2) 0.8392(9) -0.1022(3) 0.0411(9) Uani 1 1 d
H15A H -0.0014(19) 0.867(7) -0.083(3) 0.033(9) Uiso 1 1 d
H15B H 0.0388(19) 0.672(8) -0.144(3) 0.040(10) Uiso 1 1 d
H15C H 0.050(2) 0.968(10) -0.153(4) 0.068(14) Uiso 1 1 d

loop_
_atom_site_aniso_label
_atom_site_aniso_U_11
_atom_site_aniso_U_22
_atom_site_aniso_U_33
_atom_site_aniso_U_23
_atom_site_aniso_U_13
_atom_site_aniso_U_12
C1 0.0255(14) 0.0236(16) 0.0213(13) 0.0031(11) 0.0086(11) -0.0003(12)
C2 0.0285(14) 0.0192(15) 0.0166(12) 0.0022(11) 0.0101(10) -0.0003(11)
O3 0.0401(12) 0.0396(15) 0.0288(11) -0.0068(10) 0.0064(9) 0.0143(11)
C3 0.0303(14) 0.0227(16) 0.0208(13) 0.0050(12) 0.0104(11) 0.0027(12)
C4 0.0342(15) 0.0178(15) 0.0145(12) -0.0013(11) 0.0097(11) 0.0002(11)
C5 0.0252(14) 0.0164(14) 0.0148(12) 0.0017(10) 0.0085(11) -0.0013(10)
O6 0.0318(11) 0.0232(11) 0.0188(9) -0.0002(8) 0.0078(8) 0.0049(9)
C6 0.0255(13) 0.0162(14) 0.0159(12) 0.0020(10) 0.0094(10) -0.0012(11)
C7 0.0260(13) 0.0174(14) 0.0161(12) 0.0031(10) 0.0084(10) -0.0015(11)
O8 0.0367(12) 0.0244(12) 0.0188(10) -0.0052(9) 0.0063(8) 0.0056(9)
C8 0.0327(15) 0.0166(14) 0.0170(12) 0.0007(11) 0.0106(11) 0.0010(11)
C9 0.0336(15) 0.0210(15) 0.0168(13) 0.0001(11) 0.0095(11) -0.0036(12)
C10 0.0269(14) 0.0290(17) 0.0174(13) 0.0049(11) 0.0068(11) -0.0046(12)
C11 0.0291(15) 0.0325(19) 0.0224(14) 0.0002(13) 0.0038(12) -0.0069(13)
C12 0.0282(15) 0.0273(18) 0.0237(14) 0.0005(13) 0.0047(12) -0.0034(12)
C13 0.0289(15) 0.0345(19) 0.0240(14) -0.0005(13) 0.0038(12) -0.0025(13)
C14 0.0314(16) 0.040(2) 0.0261(15) 0.0017(14) 0.0057(13) 0.0011(14)
C15 0.0382(19) 0.057(3) 0.0235(16) 0.0065(17) 0.0027(14) 0.0057(17)

loop_
_atom_type_symbol
_atom_type_description
_atom_type_scat_dispersion_real
_atom_type_scat_dispersion_imag
_atom_type_scat_source
C C 0.0033 0.0016 'International Tables Vol C Tables 4.2.6.8 and 6.1.1.4'
H H 0.0000 0.0000 'International Tables Vol C Tables 4.2.6.8 and 6.1.1.4'
O O 0.0106 0.0060 'International Tables Vol C Tables 4.2.6.8 and 6.1.1.4'

loop_
_geom_angle_atom_site_label_1
_geom_angle_atom_site_label_2
_geom_angle_atom_site_label_3
_geom_angle
_geom_angle_site_symmetry_1
_geom_angle_site_symmetry_3
C2 C1 C10 119.9(3) . .
C2 C1 H1 119.4(18) . .
C10 C1 H1 120.6(18) . .
C1 C2 C7 120.9(3) . .
C1 C2 C3 119.6(3) . .
C7 C2 C3 119.4(2) . .
O3 C3 C4 119.9(3) . .
O3 C3 C2 122.0(3) . .
C4 C3 C2 118.1(2) . .
C5 C4 C3 122.2(3) . .
C5 C4 H4 120.6(19) . .
C3 C4 H4 117.1(19) . .
C4 C5 C5 123.3(2) . 2_656
C4 C5 C6 120.7(2) . .
C5 C5 C6 116.0(2) 2_656 .
O6 C6 C7 122.4(2) . .
O6 C6 C5 119.1(2) . .
C7 C6 C5 118.5(2) . .
C2 C7 C8 119.0(2) . .
C2 C7 C6 121.0(2) . .
C8 C7 C6 120.1(2) . .
C8 O8 H8 109(3) . .
O8 C8 C9 118.8(3) . .
O8 C8 C7 121.6(2) . .
C9 C8 C7 119.6(3) . .
C10 C9 C8 121.1(3) . .
C10 C9 H9 120(2) . .
C8 C9 H9 119(2) . .
C9 C10 C1 119.5(3) . .
C9 C10 C11 120.9(3) . .
C1 C10 C11 119.5(3) . .
C10 C11 C12 111.6(3) . .
C10 C11 H11A 109.1(19) . .
C12 C11 H11A 110.6(19) . .
C10 C11 H11B 113(2) . .
C12 C11 H11B 112(2) . .
H11A C11 H11B 100(3) . .
C11 C12 C13 113.9(3) . .
C11 C12 H12A 106(2) . .
C13 C12 H12A 109(2) . .
C11 C12 H12B 112(3) . .
C13 C12 H12B 110(2) . .
H12A C12 H12B 105(3) . .
C14 C13 C12 112.7(3) . .
C14 C13 H13B 107(2) . .
C12 C13 H13B 111.2(19) . .
C14 C13 H13A 109.9(18) . .
C12 C13 H13A 107.4(17) . .
H13B C13 H13A 108(3) . .
C15 C14 C13 113.2(3) . .
C15 C14 H14A 109.9(18) . .
C13 C14 H14A 110(2) . .
C15 C14 H14B 113(2) . .
C13 C14 H14B 106(2) . .
H14A C14 H14B 104(3) . .
C14 C15 H15A 114.1(19) . .
C14 C15 H15B 110(2) . .
H15A C15 H15B 107(3) . .
C14 C15 H15C 109(3) . .
H15A C15 H15C 108(3) . .
H15B C15 H15C 109(3) . .

loop_
_geom_bond_atom_site_label_1
_geom_bond_atom_site_label_2
_geom_bond_distance
_geom_bond_site_symmetry_2
C1 C2 1.387(4) .
C1 C10 1.407(4) .
C1 H1 1.05(4) .
C2 C7 1.400(4) .
C2 C3 1.485(4) .
O3 C3 1.224(4) .
C3 C4 1.475(4) .
C4 C5 1.330(4) .
C4 H4 0.96(3) .
C5 C5 1.480(5) 2_656
C5 C6 1.493(4) .
O6 C6 1.240(3) .
C6 C7 1.455(4) .
C7 C8 1.411(4) .
O8 C8 1.343(3) .
O8 H8 0.87(5) .
C8 C9 1.398(4) .
C9 C10 1.380(4) .
C9 H9 0.99(4) .
C10 C11 1.514(4) .
C11 C12 1.524(4) .
C11 H11A 0.99(4) .
C11 H11B 0.96(4) .
C12 C13 1.528(4) .
C12 H12A 1.02(5) .
C12 H12B 0.92(4) .
C13 C14 1.521(5) .
C13 H13B 0.95(3) .
C13 H13A 1.04(4) .
C14 C15 1.521(4) .
C14 H14A 0.99(3) .
C14 H14B 1.05(4) .
C15 H15A 0.99(4) .
C15 H15B 1.05(4) .
C15 H15C 0.98(5) .

loop_
_geom_hbond_atom_site_label_D
_geom_hbond_atom_site_label_H
_geom_hbond_atom_site_label_A
_geom_hbond_distance_DH
_geom_hbond_distance_HA
_geom_hbond_distance_DA
_geom_hbond_angle_DHA
_geom_hbond_site_symmetry_A
C4 H4 O6 0.96(3) 2.63(3) 3.524(4) 154(2) 2_666
O8 H8 O6 0.87(5) 1.81(5) 2.574(3) 146(4) .
O8 H8 O8 0.87(5) 2.43(5) 2.890(4) 114(4) 3_656

loop_
_geom_torsion_atom_site_label_1
_geom_torsion_atom_site_label_2
_geom_torsion_atom_site_label_3
_geom_torsion_atom_site_label_4
_geom_torsion
_geom_torsion_site_symmetry_1
_geom_torsion_site_symmetry_4
C10 C1 C2 C7 0.8(4) . .
C10 C1 C2 C3 -179.4(2) . .
C1 C2 C3 O3 3.2(4) . .
C7 C2 C3 O3 -177.0(3) . .
C1 C2 C3 C4 -178.6(2) . .
C7 C2 C3 C4 1.2(4) . .
O3 C3 C4 C5 174.7(3) . .
C2 C3 C4 C5 -3.6(4) . .
C3 C4 C5 C5 -176.0(3) . 2_656
C3 C4 C5 C6 4.1(4) . .
C4 C5 C6 O6 176.6(3) . .
C5 C5 C6 O6 -3.4(4) 2_656 .
C4 C5 C6 C7 -2.2(4) . .
C5 C5 C6 C7 177.8(2) 2_656 .
C1 C2 C7 C8 -0.2(4) . .
C3 C2 C7 C8 180.0(2) . .
C1 C2 C7 C6 -179.7(2) . .
C3 C2 C7 C6 0.4(4) . .
O6 C6 C7 C2 -178.9(3) . .
C5 C6 C7 C2 -0.1(4) . .
O6 C6 C7 C8 1.6(4) . .
C5 C6 C7 C8 -179.6(2) . .
C2 C7 C8 O8 -179.5(2) . .
C6 C7 C8 O8 0.1(4) . .
C2 C7 C8 C9 -0.6(4) . .
C6 C7 C8 C9 178.9(2) . .
O8 C8 C9 C10 179.8(3) . .
C7 C8 C9 C10 0.9(4) . .
C8 C9 C10 C1 -0.3(4) . .
C8 C9 C10 C11 176.4(3) . .
C2 C1 C10 C9 -0.5(4) . .
C2 C1 C10 C11 -177.3(3) . .
C9 C10 C11 C12 -102.8(3) . .
C1 C10 C11 C12 73.9(3) . .
C10 C11 C12 C13 -178.8(3) . .
C11 C12 C13 C14 177.3(3) . .
C12 C13 C14 C15 179.8(3) . .
